data_7701489
loop_
_publ_author_name
'Mielcarek, Agnieszka'
'Bie\'nko, Alina'
'Saramak, Paulina'
'Jezierska, Julia'
'Do\/l\;ega, Anna'

_publ_section_title
;
 Cu/Zn heterometallic complex with solvent-binding cavity, catalytic
 activity for oxidation of 1-phenylethanol and unusual magnetic properties
;
_journal_name_full 'Dalton Transactions'
_journal_paper_doi 10.1039/C9DT03304A
_journal_year 2019
_chemical_formula_sum 'C62 H66 Cu2 N8 O19 Zn2'
_chemical_formula_weight 1485.04
_space_group_IT_number 15
_space_group_name_Hall '-I 2ya'
_space_group_name_H-M_alt 'I 1 2/a 1'
_symmetry_cell_setting monoclinic
_symmetry_Int_Tables_number 15
_symmetry_space_group_name_Hall '-I 2ya'
_symmetry_space_group_name_H-M 'I 1 2/a 1'
_atom_sites_solution_hydrogens mixed
_audit_creation_date 2018-09-06T14:25:25-00:00
_audit_creation_method 'WinGX routine CIF_UPDATE'
_audit_update_record
;
2019-03-14 deposited with the CCDC.	2019-11-04 downloaded from the CCDC.
;
_cell_angle_alpha 90
_cell_angle_beta 110.75(2)
_cell_angle_gamma 90
_cell_formula_units_Z 4
_cell_length_a 20.374(6)
_cell_length_b 14.738(3)
_cell_length_c 22.538(7)
_cell_measurement_reflns_used 190
_cell_measurement_temperature 120(2)
_cell_measurement_theta_max 27.06
_cell_measurement_theta_min 3.37
_cell_volume 6329(3)
_computing_cell_refinement
;
        X-Area Recipe 1.33.0.0 (STOE, 2015)
;
_computing_data_collection
;
        X-Area WinXpose 2.0.22.0 (STOE, 2016)
;
_computing_data_reduction 'STOE X-Area'
_computing_publication_material
;
STOE & Cie GmbH, X-Area, software package for collecting single-crystal or
multi-domain crystal data on STOE area-detector diffractometers, for image
processing, for the correction and scaling of reflection intensities and
        for outlier rejection, version 1.77, Darmstadt 2016
;
_computing_structure_refinement 'SHELXL-2014/7 (Sheldrick, 2014)'
_diffrn_ambient_temperature 120(2)
_diffrn_detector 'image plate (34 cm diameter)'
_diffrn_detector_area_resol_mean 6.67
_diffrn_detector_type 'STOE Imaging Plate'
_diffrn_measured_fraction_theta_full 0.998
_diffrn_measured_fraction_theta_max 0.998
_diffrn_measurement_device '2-circle diffractometer'
_diffrn_measurement_device_type 'STOE IPDS 2T'
_diffrn_measurement_method 'rotation method, \w scans'
_diffrn_radiation_monochromator 'parabolic x-ray mirror'
_diffrn_radiation_probe x-ray
_diffrn_radiation_type MoK\a
_diffrn_radiation_wavelength 0.71073
_diffrn_reflns_av_R_equivalents 0.0761
_diffrn_reflns_av_unetI/netI 0.0637
_diffrn_reflns_Laue_measured_fraction_full 0.998
_diffrn_reflns_Laue_measured_fraction_max 0.998
_diffrn_reflns_limit_h_max 23
_diffrn_reflns_limit_h_min -25
_diffrn_reflns_limit_k_max 18
_diffrn_reflns_limit_k_min -18
_diffrn_reflns_limit_l_max 27
_diffrn_reflns_limit_l_min -27
_diffrn_reflns_number 20831
_diffrn_reflns_point_group_measured_fraction_full 0.998
_diffrn_reflns_point_group_measured_fraction_max 0.998
_diffrn_reflns_theta_full 25.242
_diffrn_reflns_theta_max 26
_diffrn_reflns_theta_min 2.138
_diffrn_source 'GeniX Mo, 0.05 x 0.05 mm2 microfocus'
_exptl_absorpt_coefficient_mu 1.492
_exptl_absorpt_correction_T_max 0.9774
_exptl_absorpt_correction_T_min 0.8909
_exptl_absorpt_correction_type integration
_exptl_absorpt_process_details
;
STOE X-Red32, absorption correction by Gaussian integration, analogous to
P. Coppens, "The Evaluation of Absorption and Extinction in Single-Crystal
        Structure Analysis", published in
        F. R. Ahmed (Editor), "Crystallographic Computing",
        Munksgaard, Copenhagen (1970), 255 - 270
;
_exptl_crystal_colour brown
_exptl_crystal_density_diffrn 1.559
_exptl_crystal_description needle
_exptl_crystal_F_000 3056
_exptl_crystal_size_max 0.156
_exptl_crystal_size_mid 0.077
_exptl_crystal_size_min 0.034
_refine_diff_density_max 0.624
_refine_diff_density_min -0.812
_refine_diff_density_rms 0.116
_refine_ls_extinction_method none
_refine_ls_goodness_of_fit_ref 1.053
_refine_ls_hydrogen_treatment constr
_refine_ls_matrix_type full
_refine_ls_number_parameters 434
_refine_ls_number_reflns 6211
_refine_ls_number_restraints 0
_refine_ls_restrained_S_all 1.053
_refine_ls_R_factor_all 0.1014
_refine_ls_R_factor_gt 0.0569
_refine_ls_shift/su_max 0.001
_refine_ls_shift/su_mean 0
_refine_ls_structure_factor_coef Fsqd
_refine_ls_weighting_details 'w=1/[\s^2^(Fo^2^)+(0.0246P)^2^+70.8998P] where P=(Fo^2^+2Fc^2^)/3'
_refine_ls_weighting_scheme calc
_refine_ls_wR_factor_gt 0.1083
_refine_ls_wR_factor_ref 0.1305
_reflns_Friedel_coverage 0
_reflns_number_gt 4288
_reflns_number_total 6211
_reflns_threshold_expression 'I > 2\s(I)'
_cod_data_source_file c9dt03304a2.cif
_cod_data_source_block am_15
_cod_original_sg_symbol_H-M 'I 2/a'
_cod_database_code 7701489

loop_
_symmetry_equiv_pos_as_xyz
'x, y, z'
'-x+1/2, y, -z'
'x+1/2, y+1/2, z+1/2'
'-x+1, y+1/2, -z+1/2'
'-x, -y, -z'
'x-1/2, -y, z'
'-x+1/2, -y+1/2, -z+1/2'
'x, -y+1/2, z+1/2'

loop_
_atom_site_label
_atom_site_type_symbol
_atom_site_fract_x
_atom_site_fract_y
_atom_site_fract_z
_atom_site_U_iso_or_equiv
_atom_site_adp_type
_atom_site_occupancy
_atom_site_site_symmetry_order
_atom_site_calc_flag
_atom_site_refinement_flags_posn
_atom_site_refinement_flags_adp
_atom_site_refinement_flags_occupancy
_atom_site_disorder_assembly
_atom_site_disorder_group
Cu1 Cu 0.86594(3) 0.48838(4) 0.95722(3) 0.02070(16) Uani 1 1 d . . . . .
Zn1 Zn 0.90688(3) 0.58568(4) 1.22469(3) 0.02303(16) Uani 1 1 d . . . . .
O7 O 0.94214(18) 0.5282(2) 1.02686(16) 0.0242(8) Uani 1 1 d . . . . .
O5 O 0.79993(18) 0.4359(2) 0.88403(16) 0.0240(8) Uani 1 1 d . . . . .
O3 O 0.9780(2) 0.5442(3) 1.30352(17) 0.0392(11) Uani 1 1 d . . . . .
N2 N 0.9139(2) 0.4710(3) 1.17477(18) 0.0213(9) Uani 1 1 d . . . . .
O1 O 0.9346(2) 0.7006(3) 1.19735(17) 0.0311(9) Uani 1 1 d . . . . .
N3 N 0.8634(2) 0.6022(3) 0.90852(18) 0.0210(9) Uani 1 1 d . . . . .
O8 O 1.03928(18) 0.5505(2) 1.13874(16) 0.0256(8) Uani 1 1 d . . . . .
N4 N 0.6931(2) 0.6065(3) 0.77808(18) 0.0220(9) Uani 1 1 d . . . . .
N1 N 0.8558(2) 0.3846(3) 1.01120(18) 0.0205(9) Uani 1 1 d . . . . .
C5 C 0.7705(2) 0.3564(4) 0.8759(2) 0.0199(11) Uani 1 1 d . . . . .
C23 C 0.9603(3) 0.6768(3) 0.9914(2) 0.0201(11) Uani 1 1 d . . . . .
C19 C 1.0287(3) 0.6213(4) 1.0968(2) 0.0217(11) Uani 1 1 d . . . . .
C11 C 0.8251(3) 0.3088(4) 0.9883(2) 0.0205(11) Uani 1 1 d . . . . .
H11 H 0.8317 0.261 1.0168 0.025 Uiso 1 1 calc R U . . .
C24 C 0.9065(3) 0.6704(4) 0.9305(2) 0.0226(11) Uani 1 1 d . . . . .
H24 H 0.9015 0.7197 0.9035 0.027 Uiso 1 1 calc R U . . .
C29 C 0.7803(3) 0.6438(4) 0.7347(2) 0.0276(12) Uani 1 1 d . . . . .
H29 H 0.7915 0.6594 0.6994 0.033 Uiso 1 1 calc R U . . .
C9 C 0.7489(3) 0.2039(4) 0.9096(2) 0.0247(11) Uani 1 1 d . . . . .
H9 H 0.7584 0.16 0.9411 0.03 Uiso 1 1 calc R U . . .
C18 C 0.9748(3) 0.6059(3) 1.0363(2) 0.0203(11) Uani 1 1 d . . . . .
C13 C 0.8918(3) 0.3872(4) 1.0785(2) 0.0207(11) Uani 1 1 d . . . . .
C3 C 0.9864(3) 0.5861(4) 1.3555(2) 0.0293(12) Uani 1 1 d . . . . .
C7 C 0.6899(3) 0.2512(4) 0.8018(2) 0.0264(12) Uani 1 1 d . . . . .
H7 H 0.6587 0.2382 0.7612 0.032 Uiso 1 1 calc R U . . .
C16 C 0.9676(3) 0.3267(4) 1.1771(2) 0.0223(11) Uani 1 1 d . . . . .
H16 H 0.9967 0.281 1.2006 0.027 Uiso 1 1 calc R U . . .
C1 C 0.8974(3) 0.7230(4) 1.1402(3) 0.0293(13) Uani 1 1 d . . . . .
C15 C 0.9555(3) 0.4033(4) 1.2062(2) 0.0223(11) Uani 1 1 d . . . . .
H15 H 0.9773 0.4085 1.25 0.027 Uiso 1 1 calc R U . . .
C17 C 0.9354(3) 0.3188(4) 1.1114(2) 0.0230(11) Uani 1 1 d . . . . .
H17 H 0.9433 0.2681 1.0903 0.028 Uiso 1 1 calc R U . . .
C28 C 0.7119(3) 0.6279(4) 0.7285(2) 0.0256(12) Uani 1 1 d . . . . .
H28 H 0.6773 0.6322 0.6885 0.031 Uiso 1 1 calc R U . . .
C20 C 1.0651(3) 0.7011(4) 1.1095(2) 0.0256(12) Uani 1 1 d . . . . .
H20 H 1.1005 0.7092 1.1488 0.031 Uiso 1 1 calc R U . . .
C10 C 0.7823(3) 0.2906(4) 0.9238(2) 0.0219(11) Uani 1 1 d . . . . .
C27 C 0.7440(3) 0.5992(4) 0.8357(2) 0.0230(11) Uani 1 1 d . . . . .
H27 H 0.7314 0.5841 0.8703 0.028 Uiso 1 1 calc R U . . .
C14 C 0.8819(3) 0.4628(4) 1.1115(2) 0.0211(11) Uani 1 1 d . . . . .
H14 H 0.8523 0.5089 1.0891 0.025 Uiso 1 1 calc R U . . .
C26 C 0.8144(3) 0.6135(4) 0.8453(2) 0.0220(11) Uani 1 1 d . . . . .
C8 C 0.7032(3) 0.1852(4) 0.8501(2) 0.0287(12) Uani 1 1 d . . . . .
H8 H 0.6808 0.1292 0.8414 0.034 Uiso 1 1 calc R U . . .
C30 C 0.8334(3) 0.6363(4) 0.7947(2) 0.0263(12) Uani 1 1 d . . . . .
H30 H 0.8802 0.6466 0.7999 0.032 Uiso 1 1 calc R U . . .
O6 O 0.71307(19) 0.4016(3) 0.77013(16) 0.0288(9) Uani 1 1 d . . . . .
O2 O 0.8536(2) 0.6729(3) 1.10275(18) 0.0318(9) Uani 1 1 d . . . . .
O4 O 0.9503(2) 0.6501(3) 1.36043(18) 0.0389(10) Uani 1 1 d . . . . .
C22 C 0.9978(3) 0.7597(4) 1.0065(2) 0.0240(11) Uani 1 1 d . . . . .
H22 H 0.9868 0.8066 0.9769 0.029 Uiso 1 1 calc R U . . .
C6 C 0.7220(3) 0.3333(4) 0.8137(2) 0.0230(11) Uani 1 1 d . . . . .
C25 C 1.0847(3) 0.5681(4) 1.2027(2) 0.0294(13) Uani 1 1 d . . . . .
H25A H 1.1316 0.5783 1.2037 0.044 Uiso 1 1 calc R U . . .
H25B H 1.0843 0.5169 1.2289 0.044 Uiso 1 1 calc R U . . .
H25C H 1.0686 0.621 1.2184 0.044 Uiso 1 1 calc R U . . .
C12 C 0.6651(3) 0.3855(4) 0.7073(2) 0.0282(12) Uani 1 1 d . . . . .
H12A H 0.6624 0.4386 0.6818 0.042 Uiso 1 1 calc R U . . .
H12B H 0.6195 0.3722 0.7086 0.042 Uiso 1 1 calc R U . . .
H12C H 0.6812 0.3351 0.6892 0.042 Uiso 1 1 calc R U . . .
C21 C 1.0500(3) 0.7716(4) 1.0640(2) 0.0282(12) Uani 1 1 d . . . . .
H21 H 1.0754 0.8255 1.0731 0.034 Uiso 1 1 calc R U . . .
C2 C 0.9073(3) 0.8179(4) 1.1202(3) 0.0374(14) Uani 1 1 d . . . . .
H2A H 0.8718 0.8568 1.1254 0.056 Uiso 1 1 calc R U . . .
H2B H 0.9034 0.8176 1.0765 0.056 Uiso 1 1 calc R U . . .
H2C H 0.9528 0.8397 1.1461 0.056 Uiso 1 1 calc R U . . .
C4 C 1.0459(4) 0.5517(5) 1.4126(3) 0.054(2) Uani 1 1 d . . . . .
H4A H 1.0325 0.4954 1.4265 0.082 Uiso 1 1 calc R U . . .
H4B H 1.0565 0.5955 1.4461 0.082 Uiso 1 1 calc R U . . .
H4C H 1.0866 0.5421 1.4013 0.082 Uiso 1 1 calc R U . . .
O9 O 0.7939(6) 0.8543(7) 0.9189(4) 0.145(4) Uani 1 1 d . . . . .
H9A H 0.7811 0.8257 0.9441 0.217 Uiso 1 1 calc R U . . .
C31 C 0.8166(8) 0.9402(8) 0.9436(5) 0.140(6) Uani 1 1 d . . . . .
H31A H 0.8136 0.9811 0.9096 0.21 Uiso 1 1 calc R U . . .
H31B H 0.8644 0.9367 0.9722 0.21 Uiso 1 1 calc R U . . .
H31C H 0.7875 0.962 0.966 0.21 Uiso 1 1 calc R U . . .
O10A O 0.75 0.7521(6) 1 0.047(2) Uani 0.816(9) 2 d GS T P A 1
H10A H 0.78 0.7202 1.0282 0.071 Uiso 0.816(9) 1 d G U P A 1
O10B O 0.75 0.598(3) 1 0.047(2) Uani 0.184(9) 2 d GS T P A 2
H10B H 0.7808 0.6266 0.9902 0.071 Uiso 0.184(9) 1 d G U P A 2

loop_
_atom_site_aniso_label
_atom_site_aniso_U_11
_atom_site_aniso_U_22
_atom_site_aniso_U_33
_atom_site_aniso_U_23
_atom_site_aniso_U_13
_atom_site_aniso_U_12
Cu1 0.0184(3) 0.0232(4) 0.0162(3) -0.0005(3) 0.0009(2) -0.0038(3)
Zn1 0.0199(3) 0.0273(4) 0.0175(3) -0.0024(2) 0.0012(2) 0.0007(3)
O7 0.0238(19) 0.027(2) 0.0188(17) -0.0010(15) 0.0036(15) -0.0070(16)
O5 0.027(2) 0.020(2) 0.0190(17) 0.0012(14) 0.0011(15) -0.0025(16)
O3 0.043(3) 0.042(3) 0.0214(19) -0.0095(18) -0.0024(18) 0.012(2)
N2 0.016(2) 0.030(3) 0.017(2) 0.0012(18) 0.0047(17) -0.0006(18)
O1 0.030(2) 0.034(2) 0.025(2) -0.0014(17) 0.0049(17) -0.0055(18)
N3 0.018(2) 0.029(3) 0.0132(19) -0.0003(17) 0.0022(17) -0.0022(18)
O8 0.0232(19) 0.026(2) 0.0204(18) 0.0017(15) -0.0017(15) -0.0026(16)
N4 0.022(2) 0.024(2) 0.016(2) 0.0006(17) 0.0022(17) 0.0015(18)
N1 0.015(2) 0.027(2) 0.017(2) -0.0048(18) 0.0022(17) -0.0029(18)
C5 0.015(2) 0.026(3) 0.016(2) -0.005(2) 0.0022(19) -0.003(2)
C23 0.018(3) 0.022(3) 0.019(2) -0.003(2) 0.004(2) -0.006(2)
C19 0.019(3) 0.025(3) 0.020(2) -0.002(2) 0.005(2) -0.003(2)
C11 0.020(3) 0.025(3) 0.014(2) 0.002(2) 0.003(2) 0.000(2)
C24 0.025(3) 0.023(3) 0.018(2) -0.002(2) 0.006(2) -0.003(2)
C29 0.027(3) 0.034(3) 0.018(3) 0.004(2) 0.003(2) -0.001(2)
C9 0.021(3) 0.024(3) 0.029(3) 0.000(2) 0.009(2) 0.000(2)
C18 0.017(2) 0.023(3) 0.019(2) -0.002(2) 0.004(2) -0.004(2)
C13 0.018(3) 0.028(3) 0.014(2) 0.001(2) 0.003(2) -0.003(2)
C3 0.025(3) 0.030(3) 0.023(3) 0.000(2) -0.003(2) 0.004(3)
C7 0.027(3) 0.027(3) 0.021(3) -0.010(2) 0.003(2) -0.006(2)
C16 0.019(3) 0.021(3) 0.024(3) 0.002(2) 0.005(2) 0.002(2)
C1 0.029(3) 0.034(3) 0.028(3) 0.001(3) 0.013(2) 0.002(3)
C15 0.018(3) 0.033(3) 0.016(2) 0.004(2) 0.005(2) -0.002(2)
C17 0.020(3) 0.027(3) 0.020(3) -0.001(2) 0.005(2) 0.002(2)
C28 0.023(3) 0.033(3) 0.014(2) -0.001(2) -0.002(2) -0.003(2)
C20 0.021(3) 0.032(3) 0.020(3) -0.005(2) 0.002(2) -0.006(2)
C10 0.020(3) 0.025(3) 0.019(3) -0.004(2) 0.005(2) -0.001(2)
C27 0.023(3) 0.027(3) 0.016(2) 0.000(2) 0.004(2) -0.001(2)
C14 0.016(2) 0.028(3) 0.018(2) -0.001(2) 0.004(2) 0.001(2)
C26 0.020(3) 0.024(3) 0.018(2) -0.002(2) 0.002(2) -0.001(2)
C8 0.029(3) 0.029(3) 0.027(3) -0.005(2) 0.008(2) -0.009(2)
C30 0.019(3) 0.035(3) 0.024(3) 0.001(2) 0.006(2) -0.002(2)
O6 0.031(2) 0.030(2) 0.0159(17) -0.0024(16) -0.0024(15) -0.0063(17)
O2 0.032(2) 0.031(2) 0.031(2) -0.0017(17) 0.0089(18) -0.0021(18)
O4 0.034(2) 0.043(3) 0.030(2) -0.0093(19) -0.0010(18) 0.009(2)
C22 0.022(3) 0.030(3) 0.021(3) -0.001(2) 0.007(2) -0.006(2)
C6 0.021(3) 0.030(3) 0.017(2) -0.001(2) 0.004(2) -0.003(2)
C25 0.031(3) 0.034(3) 0.015(2) 0.002(2) -0.002(2) -0.004(2)
C12 0.028(3) 0.031(3) 0.017(2) -0.006(2) -0.003(2) -0.004(2)
C21 0.026(3) 0.028(3) 0.027(3) -0.006(2) 0.006(2) -0.007(2)
C2 0.044(4) 0.035(4) 0.034(3) -0.004(3) 0.015(3) -0.006(3)
C4 0.062(5) 0.049(4) 0.030(3) -0.007(3) -0.011(3) 0.021(4)
O9 0.181(10) 0.163(10) 0.077(5) 0.004(6) 0.030(6) -0.064(8)
C31 0.239(17) 0.080(9) 0.081(8) -0.008(7) 0.032(9) -0.059(10)
O10A 0.048(5) 0.041(5) 0.034(4) 0 -0.007(4) 0
O10B 0.048(5) 0.041(5) 0.034(4) 0 -0.007(4) 0

loop_
_atom_type_symbol
_atom_type_description
_atom_type_scat_dispersion_real
_atom_type_scat_dispersion_imag
_atom_type_scat_source
C C 0.0033 0.0016 'International Tables Vol C Tables 4.2.6.8 and 6.1.1.4'
H H 0 0 'International Tables Vol C Tables 4.2.6.8 and 6.1.1.4'
Cu Cu 0.3201 1.2651 'International Tables Vol C Tables 4.2.6.8 and 6.1.1.4'
N N 0.0061 0.0033 'International Tables Vol C Tables 4.2.6.8 and 6.1.1.4'
O O 0.0106 0.006 'International Tables Vol C Tables 4.2.6.8 and 6.1.1.4'
Zn Zn 0.2839 1.4301 'International Tables Vol C Tables 4.2.6.8 and 6.1.1.4'

loop_
_exptl_crystal_face_index_h
_exptl_crystal_face_index_k
_exptl_crystal_face_index_l
_exptl_crystal_face_perp_dist
13 -18 19 0.024
-9 6 19 0.106
20 14 -6 0.019
-20 -11 12 0.015
-4 4 15 0.106
5 -3 -15 0.05
-12 16 -15 0.02
17 -22 18 0.02
7 4 -4 0.016

loop_
_geom_angle_atom_site_label_1
_geom_angle_atom_site_label_2
_geom_angle_atom_site_label_3
_geom_angle
_geom_angle_site_symmetry_1
_geom_angle_site_symmetry_3
O7 Cu1 O5 170.53(16) . .
O7 Cu1 N3 92.87(16) . .
O5 Cu1 N3 89.55(16) . .
O7 Cu1 N1 87.90(16) . .
O5 Cu1 N1 91.31(16) . .
N3 Cu1 N1 169.92(17) . .
O3 Zn1 O1 110.76(18) . .
O3 Zn1 N4 119.14(17) . 2_657
O1 Zn1 N4 104.90(17) . 2_657
O3 Zn1 N2 93.87(17) . .
O1 Zn1 N2 117.07(16) . .
N4 Zn1 N2 111.58(17) 2_657 .
C18 O7 Cu1 129.6(3) . .
C5 O5 Cu1 130.1(3) . .
C3 O3 Zn1 119.8(4) . .
C15 N2 C14 118.1(4) . .
C15 N2 Zn1 118.3(3) . .
C14 N2 Zn1 123.4(4) . .
C1 O1 Zn1 113.9(4) . .
C24 N3 C26 115.1(4) . .
C24 N3 Cu1 123.6(3) . .
C26 N3 Cu1 121.2(3) . .
C19 O8 C25 116.3(4) . .
C28 N4 C27 118.2(4) . .
C28 N4 Zn1 126.0(3) . 2_657
C27 N4 Zn1 115.8(3) . 2_657
C11 N1 C13 116.1(4) . .
C11 N1 Cu1 123.6(3) . .
C13 N1 Cu1 119.7(3) . .
O5 C5 C10 124.7(4) . .
O5 C5 C6 118.2(5) . .
C10 C5 C6 117.1(5) . .
C18 C23 C22 120.5(5) . .
C18 C23 C24 122.4(5) . .
C22 C23 C24 117.0(5) . .
C20 C19 O8 124.7(5) . .
C20 C19 C18 120.8(5) . .
O8 C19 C18 114.5(4) . .
N1 C11 C10 127.0(5) . .
N3 C24 C23 126.8(5) . .
C28 C29 C30 119.4(5) . .
C8 C9 C10 120.5(5) . .
O7 C18 C23 124.6(4) . .
O7 C18 C19 118.0(4) . .
C23 C18 C19 117.4(5) . .
C17 C13 C14 119.1(4) . .
C17 C13 N1 122.9(5) . .
C14 C13 N1 118.0(4) . .
O4 C3 O3 124.3(5) . .
O4 C3 C4 120.6(5) . .
O3 C3 C4 115.1(5) . .
C6 C7 C8 120.9(5) . .
C15 C16 C17 118.7(5) . .
O2 C1 O1 124.0(5) . .
O2 C1 C2 119.5(5) . .
O1 C1 C2 116.4(5) . .
N2 C15 C16 123.2(5) . .
C13 C17 C16 118.9(5) . .
N4 C28 C29 122.4(5) . .
C19 C20 C21 121.2(5) . .
C5 C10 C9 120.4(5) . .
C5 C10 C11 121.8(5) . .
C9 C10 C11 117.8(5) . .
N4 C27 C26 122.5(5) . .
N2 C14 C13 122.0(5) . .
C30 C26 C27 119.2(5) . .
C30 C26 N3 123.7(5) . .
C27 C26 N3 117.1(4) . .
C9 C8 C7 119.8(5) . .
C26 C30 C29 118.2(5) . .
C6 O6 C12 117.3(4) . .
C21 C22 C23 120.7(5) . .
C7 C6 O6 125.5(5) . .
C7 C6 C5 121.3(5) . .
O6 C6 C5 113.2(5) . .
C22 C21 C20 119.3(5) . .

loop_
_geom_bond_atom_site_label_1
_geom_bond_atom_site_label_2
_geom_bond_distance
_geom_bond_site_symmetry_2
Cu1 O7 1.868(3) .
Cu1 O5 1.886(3) .
Cu1 N3 1.995(4) .
Cu1 N1 2.010(4) .
Zn1 O3 1.951(4) .
Zn1 O1 1.953(4) .
Zn1 N4 2.040(4) 2_657
Zn1 N2 2.063(4) .
O7 C18 1.304(6) .
O5 C5 1.300(6) .
O3 C3 1.282(6) .
N2 C15 1.339(7) .
N2 C14 1.348(6) .
O1 C1 1.284(6) .
N3 C24 1.311(7) .
N3 C26 1.431(6) .
O8 C19 1.372(6) .
O8 C25 1.434(6) .
N4 C28 1.340(6) .
N4 C27 1.348(6) .
N4 Zn1 2.040(4) 2_657
N1 C11 1.295(7) .
N1 C13 1.432(6) .
C5 C10 1.407(7) .
C5 C6 1.441(6) .
C23 C18 1.411(7) .
C23 C22 1.418(7) .
C23 C24 1.424(7) .
C19 C20 1.365(7) .
C19 C18 1.434(7) .
C11 C10 1.430(7) .
C29 C28 1.371(7) .
C29 C30 1.405(7) .
C9 C8 1.362(7) .
C9 C10 1.429(7) .
C13 C17 1.374(7) .
C13 C14 1.393(7) .
C3 O4 1.225(7) .
C3 C4 1.508(8) .
C7 C6 1.356(7) .
C7 C8 1.414(8) .
C16 C15 1.372(7) .
C16 C17 1.395(7) .
C1 O2 1.233(7) .
C1 C2 1.504(8) .
C20 C21 1.416(8) .
C27 C26 1.390(7) .
C26 C30 1.371(7) .
O6 C6 1.373(6) .
O6 C12 1.426(6) .
C22 C21 1.365(7) .
O9 C31 1.394(12) .

loop_
_geom_hbond_atom_site_label_D
_geom_hbond_atom_site_label_H
_geom_hbond_atom_site_label_A
_geom_hbond_distance_DH
_geom_hbond_distance_HA
_geom_hbond_distance_DA
_geom_hbond_angle_DHA
O9 H9A O10A 0.82 1.93 2.751(9) 176.6
O10A H10A O2 0.85 1.94 2.778(5) 167.1
